data_4317023
loop_
_publ_author_name
'Noelia de la Pinta'
'Susana Mart\'in'
'M. Karmele Urtiaga'
'M. Gotzone Barandika'
'Mar\'ia I. Arriortua'
'Luis Lezama'
'Gotzon Madariaga'
'Roberto Cort\'es'

_publ_contact_author
;
   Prof. Roberto Cortes Montero
   Facultad de Ciencia y Tecnolog\'ia
   Dpto. de Qu\'imica Inorg\'anica 
   Universidad del Pa\'is Vasco
   Apartado 644
   48080 Bilbao
   Spain
;
_publ_contact_author_email roberto.cortes@ehu.es
_publ_contact_author_fax '34 4 6013500'
_publ_contact_author_phone '34 4 6015521'
_publ_section_title
;
 Structural Analysis, Spectroscopic, and Magnetic Properties of the 1D
 Triple-Bridged Compounds [M(dca)2(bpa)] (M = Mn, Fe, Co, Zn; dca =
 dicyanamide; bpa = 1,2-bis(4-pyridyl)ethane) and the 3D
 [Ni(dca)(bpa)2]dca.6H2O
;
_journal_name_full 'Inorganic Chemistry'
_journal_page_first 10445
_journal_page_last 10454
_journal_paper_doi 10.1021/ic1014626
_journal_volume 49
_journal_year 2010
_chemical_formula_moiety 'C26 H24 N7 Ni, C2 N3, 6(H2 O)'
_chemical_formula_sum 'C28 H36 N10 Ni O6'
_chemical_formula_weight 667.38
_chemical_name_systematic
;
 ?
;
_space_group_IT_number 15
_symmetry_cell_setting monoclinic
_symmetry_space_group_name_Hall '-C 2yc'
_symmetry_space_group_name_H-M 'C 1 2/c 1'
_atom_sites_solution_hydrogens geom
_atom_sites_solution_primary direct
_atom_sites_solution_secondary difmap
_audit_creation_date 2010-05-26T12:26:38-00:00
_audit_creation_method 'WinGX routine CIF_UPDATE'
_cell_angle_alpha 90
_cell_angle_beta 99.74(2)
_cell_angle_gamma 90
_cell_formula_units_Z 4
_cell_length_a 18.504(4)
_cell_length_b 19.802(3)
_cell_length_c 8.6570(18)
_cell_measurement_reflns_used 1713
_cell_measurement_temperature 293(2)
_cell_measurement_theta_max 26
_cell_measurement_theta_min 2.06
_cell_volume 3126.3(11)
_computing_structure_refinement 'SHELXL-97 (Sheldrick, 2008)'
_diffrn_ambient_temperature 293(2)
_diffrn_measured_fraction_theta_full 0.981
_diffrn_measured_fraction_theta_max 0.981
_diffrn_radiation_monochromator graphite
_diffrn_radiation_type MoK\a
_diffrn_radiation_wavelength 0.71069
_diffrn_reflns_av_R_equivalents 0.1855
_diffrn_reflns_av_unetI/netI 0.2521
_diffrn_reflns_limit_h_max 22
_diffrn_reflns_limit_h_min -21
_diffrn_reflns_limit_k_max 23
_diffrn_reflns_limit_k_min -23
_diffrn_reflns_limit_l_max 10
_diffrn_reflns_limit_l_min -10
_diffrn_reflns_number 12153
_diffrn_reflns_theta_full 26
_diffrn_reflns_theta_max 26
_diffrn_reflns_theta_min 2.06
_exptl_absorpt_coefficient_mu 0.679
_exptl_absorpt_correction_T_max 0.9698
_exptl_absorpt_correction_T_min 0.9393
_exptl_absorpt_correction_type gaussian
_exptl_absorpt_process_details
;
        a grid of  8 x  8 x  8 =   512 sampling points was used
;
_exptl_crystal_colour blue
_exptl_crystal_density_diffrn 1.418
_exptl_crystal_density_method 'not measured'
_exptl_crystal_description prism
_exptl_crystal_F_000 1400
_exptl_crystal_size_max 0.121
_exptl_crystal_size_mid 0.060
_exptl_crystal_size_min 0.055
_refine_diff_density_max 0.31
_refine_diff_density_min -0.381
_refine_diff_density_rms 0.068
_refine_ls_extinction_method none
_refine_ls_goodness_of_fit_ref 0.732
_refine_ls_hydrogen_treatment mixed
_refine_ls_matrix_type full
_refine_ls_number_parameters 232
_refine_ls_number_reflns 3030
_refine_ls_number_restraints 26
_refine_ls_restrained_S_all 0.736
_refine_ls_R_factor_all 0.1567
_refine_ls_R_factor_gt 0.05
_refine_ls_shift/su_max 0.004
_refine_ls_shift/su_mean 0
_refine_ls_structure_factor_coef Fsqd
_refine_ls_weighting_details 'calc w=1/[\s^2^(Fo^2^)+(0.0003P)^2^+0.0000P] where P=(Fo^2^+2Fc^2^)/3'
_refine_ls_weighting_scheme calc
_refine_ls_wR_factor_ref 0.0906
_reflns_number_gt 1215
_reflns_number_total 3030
_reflns_threshold_expression >2\s(I)
_cod_data_source_file ic1014626_si_001_1.cif
_cod_data_source_block nibpadca2
_cod_original_sg_symbol_H-M 'C 2/c'
_cod_database_code 4317023

loop_
_symmetry_equiv_pos_as_xyz
'x, y, z'
'-x, y, -z+1/2'
'x+1/2, y+1/2, z'
'-x+1/2, y+1/2, -z+1/2'
'-x, -y, -z'
'x, -y, z-1/2'
'-x+1/2, -y+1/2, -z'
'x+1/2, -y+1/2, z-1/2'

loop_
_atom_site_label
_atom_site_fract_x
_atom_site_fract_y
_atom_site_fract_z
_atom_site_U_iso_or_equiv
_atom_site_adp_type
_atom_site_calc_flag
_atom_site_refinement_flags
_atom_site_occupancy
_atom_site_disorder_assembly
_atom_site_disorder_group
_atom_site_type_symbol
Ni1 0 0.17885(5) 0.75 0.0258(3) Uani d S 1 . . Ni
C2 -0.2547(4) -0.0491(4) 0.6679(8) 0.096(3) Uani d . 1 . . C
H2A -0.3014 -0.0276 0.6296 0.143 Uiso calc R 1 . . H
H2B -0.2454 -0.0814 0.5894 0.143 Uiso calc R 1 . . H
N3 0.07885(19) 0.2562(2) 0.7758(4) 0.0319(11) Uani d . 1 . . N
C4 -0.1944(3) 0.0047(3) 0.6866(7) 0.0593(19) Uani d . 1 . . C
N5 -0.0856(2) 0.1038(2) 0.7160(5) 0.0348(11) Uani d . 1 . . N
C6 0.1827(3) 0.3598(3) 0.7945(7) 0.0537(17) Uani d . 1 . . C
C9 0.1296(3) 0.2651(3) 0.9030(6) 0.0427(13) Uani d . 1 . . C
H9 0.13 0.236 0.9874 0.064 Uiso calc R 1 . . H
C10 0.2399(4) 0.4161(4) 0.8061(8) 0.097(3) Uani d . 1 . . C
H10A 0.2293 0.4486 0.8829 0.145 Uiso calc R 1 . . H
H10B 0.2875 0.3966 0.8461 0.145 Uiso calc R 1 . . H
C11 0.1285(3) 0.3522(3) 0.6641(6) 0.0578(17) Uani d . 1 . . C
H11 0.1259 0.3819 0.5802 0.087 Uiso calc R 1 . . H
C12 -0.1474(3) 0.1137(3) 0.7722(5) 0.0435(14) Uani d . 1 . . C
H12 -0.1534 0.154 0.824 0.065 Uiso calc R 1 . . H
C13 -0.1302(3) -0.0046(3) 0.6298(7) 0.0614(17) Uani d . 1 . . C
H13 -0.1218 -0.0451 0.5814 0.092 Uiso calc R 1 . . H
C14 0.0786(3) 0.3001(2) 0.6593(5) 0.0426(15) Uani d . 1 . . C
H14 0.043 0.2954 0.5702 0.064 Uiso calc R 1 . . H
C15 -0.0782(3) 0.0454(3) 0.6439(6) 0.0470(14) Uani d . 1 . . C
H15 -0.036 0.0382 0.6013 0.07 Uiso calc R 1 . . H
C16 0.1820(2) 0.3159(3) 0.9151(6) 0.0548(15) Uani d . 1 . . C
H16 0.2167 0.32 1.0058 0.082 Uiso calc R 1 . . H
N7 0.00017(17) 0.1722(2) 0.5104(4) 0.0359(10) Uani d D 1 . . N
C17 -0.0002(3) 0.1573(2) 0.3830(6) 0.0463(14) Uani d D 1 . . C
N8 0.0211(8) 0.1330(5) 0.2623(19) 0.094(8) Uani d PD 0.5 . . N
C18 -0.2038(3) 0.0658(4) 0.7561(7) 0.0621(18) Uani d . 1 . . C
H18 -0.2472 0.0752 0.7923 0.093 Uiso calc R 1 . . H
N4 0.1644(10) 0.2696(10) 0.3043(13) 0.285(10) Uani d D 1 . . N
C19 0.2082(9) 0.2582(9) 0.4018(18) 0.163(6) Uani d D 1 . . C
N28 0.2665(9) 0.2772(14) 0.485(2) 0.186(14) Uani d PD 0.5 . . N
O1W 0.0584(10) 0.3385(12) 0.2191(15) 0.408(11) Uani d D 1 . . O
H1O1 0.092(10) 0.327(12) 0.294(8) 0.612 Uiso d D 1 . . H
H2O1 0.079(13) 0.356(3) 0.149(17) 0.612 Uiso d D 1 . . H
O2W 0.0908(13) 0.4329(17) 0.156(5) 0.76(4) Uani d D 1 . . O
H1O2 0.098(3) 0.461(3) 0.082(10) 1.138 Uiso d D 1 . . H
H2O2 0.102(4) 0.459(3) 0.237(9) 1.138 Uiso d D 1 . . H
O3W 0.0462(9) 0.4762(12) -0.0984(13) 0.520(19) Uani d D 1 . . O
H1O3 0.0535(6) 0.4510(15) -0.1729(18) 0.78 Uiso d D 1 . . H
H2O3 0.0094(8) 0.5013(14) -0.1218(5) 0.78 Uiso d D 1 . . H

loop_
_atom_site_aniso_label
_atom_site_aniso_U_11
_atom_site_aniso_U_22
_atom_site_aniso_U_33
_atom_site_aniso_U_12
_atom_site_aniso_U_13
_atom_site_aniso_U_23
Ni1 0.0269(5) 0.0242(6) 0.0262(5) 0 0.0045(4) 0
C2 0.101(6) 0.088(7) 0.092(5) -0.075(5) -0.001(4) 0.022(5)
N3 0.031(2) 0.036(3) 0.029(2) -0.0020(19) 0.004(2) 0.001(2)
C4 0.061(4) 0.060(5) 0.050(4) -0.038(4) -0.012(3) 0.012(3)
N5 0.037(3) 0.029(3) 0.038(3) -0.0017(19) 0.006(2) 0.000(2)
C6 0.056(4) 0.053(4) 0.049(4) -0.030(3) 0.002(3) 0.003(3)
C9 0.048(3) 0.046(4) 0.033(3) -0.011(3) 0.003(3) 0.007(3)
C10 0.117(6) 0.103(7) 0.062(5) -0.090(5) -0.008(4) 0.018(4)
C11 0.065(4) 0.058(5) 0.047(3) -0.033(3) -0.002(3) 0.011(3)
C12 0.040(3) 0.053(4) 0.040(3) -0.016(3) 0.014(2) -0.003(3)
C13 0.060(4) 0.047(4) 0.070(4) -0.023(3) -0.010(3) -0.007(3)
C14 0.049(3) 0.041(4) 0.032(3) -0.019(2) -0.009(2) 0.010(2)
C15 0.045(3) 0.036(4) 0.056(4) -0.005(3) -0.003(3) -0.005(3)
C16 0.056(3) 0.061(4) 0.043(3) -0.029(3) -0.006(2) 0.004(4)
N7 0.043(2) 0.037(3) 0.030(2) -0.002(2) 0.0113(18) 0.002(2)
C17 0.083(4) 0.033(4) 0.024(3) 0.004(3) 0.015(3) 0.002(3)
N8 0.17(2) 0.087(8) 0.018(6) 0.096(11) 0.008(11) 0.000(8)
C18 0.054(4) 0.077(5) 0.057(4) -0.030(3) 0.014(3) 0.008(4)
N4 0.33(2) 0.43(3) 0.106(10) 0.065(16) 0.039(11) 0.043(11)
C19 0.204(19) 0.184(16) 0.122(15) 0.068(14) 0.085(17) 0.018(11)
N28 0.15(2) 0.18(3) 0.25(4) 0.021(17) 0.10(2) 0.04(2)
O1W 0.62(3) 0.40(3) 0.226(11) -0.06(2) 0.138(16) -0.114(14)
O2W 0.33(2) 0.56(5) 1.46(12) 0.05(2) 0.34(5) -0.04(5)
O3W 0.43(3) 0.38(3) 0.76(5) 0.11(2) 0.12(3) -0.19(3)

loop_
_atom_type_symbol
_atom_type_description
_atom_type_scat_dispersion_real
_atom_type_scat_dispersion_imag
_atom_type_scat_source
C C 0.0033 0.0016 'International Tables Vol C Tables 4.2.6.8 and 6.1.1.4'
N N 0.0061 0.0033 'International Tables Vol C Tables 4.2.6.8 and 6.1.1.4'
Ni Ni 0.3393 1.1124 'International Tables Vol C Tables 4.2.6.8 and 6.1.1.4'
H H 0 0 'International Tables Vol C Tables 4.2.6.8 and 6.1.1.4'
O O 0.0106 0.006 'International Tables Vol C Tables 4.2.6.8 and 6.1.1.4'

loop_
_geom_angle_atom_site_label_1
_geom_angle_atom_site_label_2
_geom_angle_atom_site_label_3
_geom_angle
_geom_angle_site_symmetry_1
_geom_angle_site_symmetry_3
_geom_angle_publ_flag
N7 Ni1 N7 172.8(3) . 2_556 ?
N7 Ni1 N3 93.34(16) . 2_556 ?
N7 Ni1 N3 91.93(16) 2_556 2_556 ?
N7 Ni1 N3 91.93(16) . . ?
N7 Ni1 N3 93.34(16) 2_556 . ?
N3 Ni1 N3 86.4(2) 2_556 . ?
N7 Ni1 N5 86.88(15) . . ?
N7 Ni1 N5 88.14(16) 2_556 . ?
N3 Ni1 N5 90.42(13) 2_556 . ?
N3 Ni1 N5 176.52(18) . . ?
N7 Ni1 N5 88.14(16) . 2_556 ?
N7 Ni1 N5 86.88(15) 2_556 2_556 ?
N3 Ni1 N5 176.52(18) 2_556 2_556 ?
N3 Ni1 N5 90.42(13) . 2_556 ?
N5 Ni1 N5 92.8(2) . 2_556 ?
C10 C2 C4 114.1(5) 3_445 . ?
C10 C2 H2A 108.7 3_445 . ?
C4 C2 H2A 108.7 . . ?
C10 C2 H2B 108.7 3_445 . ?
C4 C2 H2B 108.7 . . ?
H2A C2 H2B 107.6 . . ?
C14 N3 C9 116.9(4) . . ?
C14 N3 Ni1 118.8(3) . . ?
C9 N3 Ni1 124.3(3) . . ?
C13 C4 C18 117.1(5) . . ?
C13 C4 C2 121.9(7) . . ?
C18 C4 C2 121.0(6) . . ?
C12 N5 C15 117.5(4) . . ?
C12 N5 Ni1 120.4(3) . . ?
C15 N5 Ni1 122.1(3) . . ?
C16 C6 C11 117.2(5) . . ?
C16 C6 C10 120.8(5) . . ?
C11 C6 C10 122.0(5) . . ?
N3 C9 C16 122.9(5) . . ?
N3 C9 H9 118.5 . . ?
C16 C9 H9 118.5 . . ?
C2 C10 C6 116.8(5) 3 . ?
C2 C10 H10A 108.1 3 . ?
C6 C10 H10A 108.1 . . ?
C2 C10 H10B 108.1 3 . ?
C6 C10 H10B 108.1 . . ?
H10A C10 H10B 107.3 . . ?
C14 C11 C6 119.6(5) . . ?
C14 C11 H11 120.2 . . ?
C6 C11 H11 120.2 . . ?
N5 C12 C18 122.4(5) . . ?
N5 C12 H12 118.8 . . ?
C18 C12 H12 118.8 . . ?
C15 C13 C4 120.5(6) . . ?
C15 C13 H13 119.7 . . ?
C4 C13 H13 119.7 . . ?
N3 C14 C11 123.2(5) . . ?
N3 C14 H14 118.4 . . ?
C11 C14 H14 118.4 . . ?
N5 C15 C13 122.9(5) . . ?
N5 C15 H15 118.5 . . ?
C13 C15 H15 118.5 . . ?
C6 C16 C9 120.1(5) . . ?
C6 C16 H16 119.9 . . ?
C9 C16 H16 119.9 . . ?
C17 N7 Ni1 168.5(4) . . ?
N7 C17 N8 160.2(9) . . ?
N7 C17 N8 162.5(9) . 2 ?
N8 N8 C17 78(2) 2 . ?
N8 N8 C17 68(2) 2 2 ?
C17 N8 C17 123.8(9) . 2 ?
C4 C18 C12 119.6(6) . . ?
C4 C18 H18 120.2 . . ?
C12 C18 H18 120.2 . . ?
N4 C19 N28 150(3) . 7_556 ?
N4 C19 N28 147(3) . . ?
N28 C19 N28 63(2) 7_556 . ?
C19 N28 C19 117(2) 7_556 . ?
C19 N28 N28 59.3(15) 7_556 7_556 ?
C19 N28 N28 58.2(14) . 7_556 ?
H1O1 O1W H2O1 107(17) . . ?
H1O2 O2W H2O2 100(7) . . ?
H1O3 O3W H2O3 113.2(12) . . ?

loop_
_geom_bond_atom_site_label_1
_geom_bond_atom_site_label_2
_geom_bond_site_symmetry_2
_geom_bond_distance
_geom_bond_publ_flag
Ni1 N7 . 2.079(4) ?
Ni1 N3 . 2.101(4) ?
Ni1 N5 . 2.155(4) ?
C2 C10 3_445 1.399(7) ?
C2 C4 . 1.531(7) ?
C2 H2A . 0.97 ?
C2 H2B . 0.97 ?
N3 C14 . 1.330(5) ?
N3 C9 . 1.333(5) ?
C4 C13 . 1.374(7) ?
C4 C18 . 1.375(8) ?
N5 C12 . 1.332(5) ?
N5 C15 . 1.332(6) ?
C6 C16 . 1.360(7) ?
C6 C11 . 1.385(7) ?
C6 C10 . 1.529(7) ?
C9 C16 . 1.389(6) ?
C9 H9 . 0.93 ?
C10 C2 3 1.399(7) ?
C10 H10A . 0.97 ?
C10 H10B . 0.97 ?
C11 C14 . 1.382(6) ?
C11 H11 . 0.93 ?
C12 C18 . 1.399(6) ?
C12 H12 . 0.93 ?
C13 C15 . 1.370(6) ?
C13 H13 . 0.93 ?
C14 H14 . 0.93 ?
C15 H15 . 0.93 ?
C16 H16 . 0.93 ?
N7 C17 . 1.141(5) ?
C17 N8 . 1.271(15) ?
C17 N8 2 1.341(17) ?
N8 N8 2 0.77(3) ?
N8 C17 2 1.341(17) ?
C18 H18 . 0.93 ?
N4 C19 . 1.090(13) ?
C19 N28 7_556 1.233(16) ?
C19 N28 . 1.248(16) ?
N28 C19 7_556 1.233(16) ?
N28 N28 7_556 1.29(5) ?
O1W H1O1 . 0.85(14) ?
O1W H2O1 . 0.84(19) ?
O2W H1O2 . 0.88(8) ?
O2W H2O2 . 0.87(8) ?
O3W H1O3 . 0.84(3) ?
O3W H2O3 . 0.84(3) ?

loop_
_geom_hbond_atom_site_label_D
_geom_hbond_atom_site_label_H
_geom_hbond_atom_site_label_A
_geom_hbond_distance_DH
_geom_hbond_distance_HA
_geom_hbond_distance_DA
_geom_hbond_angle_DHA
_geom_hbond_site_symmetry_A
O1W H1O1 N4 0.85(14) 1.8(2) 2.40(3) 132(16) .
O1W H2O1 O2W 0.84(19) 1.54(7) 2.07(4) 117(13) .
O2W H1O2 O3W 0.87(8) 1.72(8) 2.38(4) 130(6) .
O2W H2O2 O3W 0.87(8) 2.29(7) 3.01(4) 140(7) 6_566

loop_
_geom_torsion_atom_site_label_1
_geom_torsion_atom_site_label_2
_geom_torsion_atom_site_label_3
_geom_torsion_atom_site_label_4
_geom_torsion
_geom_torsion_site_symmetry_1
_geom_torsion_site_symmetry_2
_geom_torsion_site_symmetry_3
_geom_torsion_site_symmetry_4
_geom_torsion_publ_flag
N7 Ni1 N3 C14 33.4(4) . . . . ?
N7 Ni1 N3 C14 -151.5(4) 2_556 . . . ?
N3 Ni1 N3 C14 -59.8(3) 2_556 . . . ?
N5 Ni1 N3 C14 121.6(4) 2_556 . . . ?
N7 Ni1 N3 C9 -147.2(4) . . . . ?
N7 Ni1 N3 C9 27.8(4) 2_556 . . . ?
N3 Ni1 N3 C9 119.5(4) 2_556 . . . ?
N5 Ni1 N3 C9 -59.1(4) 2_556 . . . ?
C10 C2 C4 C13 106.1(8) 3_445 . . . ?
C10 C2 C4 C18 -76.4(9) 3_445 . . . ?
N7 Ni1 N5 C12 -129.5(4) . . . . ?
N7 Ni1 N5 C12 55.8(4) 2_556 . . . ?
N3 Ni1 N5 C12 -36.1(3) 2_556 . . . ?
N5 Ni1 N5 C12 142.6(4) 2_556 . . . ?
N7 Ni1 N5 C15 52.8(4) . . . . ?
N7 Ni1 N5 C15 -121.9(4) 2_556 . . . ?
N3 Ni1 N5 C15 146.2(4) 2_556 . . . ?
N5 Ni1 N5 C15 -35.1(3) 2_556 . . . ?
C14 N3 C9 C16 -2.0(7) . . . . ?
Ni1 N3 C9 C16 178.6(4) . . . . ?
C16 C6 C10 C2 168.7(7) . . . 3 ?
C11 C6 C10 C2 -13.0(11) . . . 3 ?
C16 C6 C11 C14 -2.1(9) . . . . ?
C10 C6 C11 C14 179.5(6) . . . . ?
C15 N5 C12 C18 -0.7(7) . . . . ?
Ni1 N5 C12 C18 -178.5(4) . . . . ?
C18 C4 C13 C15 0.3(9) . . . . ?
C2 C4 C13 C15 177.9(6) . . . . ?
C9 N3 C14 C11 1.4(8) . . . . ?
Ni1 N3 C14 C11 -179.2(4) . . . . ?
C6 C11 C14 N3 0.7(9) . . . . ?
C12 N5 C15 C13 -1.9(7) . . . . ?
Ni1 N5 C15 C13 175.9(4) . . . . ?
C4 C13 C15 N5 2.1(9) . . . . ?
C11 C6 C16 C9 1.5(9) . . . . ?
C10 C6 C16 C9 179.9(6) . . . . ?
N3 C9 C16 C6 0.6(9) . . . . ?
N3 Ni1 N7 C17 -134.7(18) 2_556 . . . ?
N3 Ni1 N7 C17 138.8(18) . . . . ?
N5 Ni1 N7 C17 -44.4(18) . . . . ?
N5 Ni1 N7 C17 48.5(18) 2_556 . . . ?
Ni1 N7 C17 N8 -68(3) . . . . ?
Ni1 N7 C17 N8 66(3) . . . 2 ?
N7 C17 N8 N8 157(2) . . . 2 ?
N7 C17 N8 C17 -150.1(16) . . . 2 ?
N8 C17 N8 C17 52.6(13) 2 . . 2 ?
C13 C4 C18 C12 -2.8(8) . . . . ?
C2 C4 C18 C12 179.6(6) . . . . ?
N5 C12 C18 C4 3.1(8) . . . . ?
N4 C19 N28 C19 174(3) . . . 7_556 ?
N28 C19 N28 C19 0.000(5) 7_556 . . 7_556 ?
N4 C19 N28 N28 174(3) . . . 7_556 ?
